data_7056282
loop_
_publ_author_name
'Chen, Zhaohui'
'Liu, Yaqin'
'Shi, Yunjing'
'Zhang, Wenyao'
'Jing, Qun'
'Fang, Yuan'
'Dong, Xiaoyu'

_publ_section_title
;
 M3V2B10O23 (M = Ca, Sr): Two new vanadoborates with new [V2B10O23]\\infty
 double layers
;
_journal_name_full 'New J. Chem.'
_journal_paper_doi 10.1039/C6NJ04069A
_journal_year 2017
_chemical_formula_sum 'B10 Ca3 O23 V2'
_chemical_formula_weight 698.22
_chemical_name_systematic
; 
 ? 
;
_space_group_IT_number 2
_symmetry_cell_setting triclinic
_symmetry_space_group_name_Hall '-P 1'
_symmetry_space_group_name_H-M 'P -1'
_atom_sites_solution_primary direct
_atom_sites_solution_secondary difmap
_audit_creation_method SHELXL-97
_cell_angle_alpha 114.1260(10)
_cell_angle_beta 103.6560(10)
_cell_angle_gamma 90.5940(10)
_cell_formula_units_Z 2
_cell_length_a 6.5251(3)
_cell_length_b 11.4616(4)
_cell_length_c 12.7135(5)
_cell_measurement_reflns_used 1942
_cell_measurement_temperature 296(2)
_cell_measurement_theta_max 25.03
_cell_measurement_theta_min 1.82
_cell_volume 837.09(6)
_computing_cell_refinement 'Bruker FRAMBO'
_computing_data_collection 'Bruker FRAMBO'
_computing_data_reduction 'Bruker SAINT'
_computing_molecular_graphics 'Bruker SHELXTL'
_computing_publication_material 'Bruker SHELXTL'
_computing_structure_refinement 'SHELXL-97 (Sheldrick, 1997)'
_computing_structure_solution 'SHELXS-97 (Sheldrick, 1990)'
_diffrn_ambient_temperature 296(2)
_diffrn_measured_fraction_theta_full 0.999
_diffrn_measured_fraction_theta_max 0.999
_diffrn_measurement_device_type 'multiwire proportional'
_diffrn_measurement_method 'phi and omega scans'
_diffrn_radiation_monochromator graphite
_diffrn_radiation_source 'fine-focus sealed tube'
_diffrn_radiation_type MoK\a
_diffrn_radiation_wavelength 0.71073
_diffrn_reflns_av_R_equivalents 0.0210
_diffrn_reflns_av_sigmaI/netI 0.0339
_diffrn_reflns_limit_h_max 7
_diffrn_reflns_limit_h_min -6
_diffrn_reflns_limit_k_max 13
_diffrn_reflns_limit_k_min -13
_diffrn_reflns_limit_l_max 12
_diffrn_reflns_limit_l_min -15
_diffrn_reflns_number 5500
_diffrn_reflns_theta_full 25.03
_diffrn_reflns_theta_max 25.03
_diffrn_reflns_theta_min 1.82
_exptl_absorpt_coefficient_mu 2.170
_exptl_absorpt_correction_T_max 0.7962
_exptl_absorpt_correction_T_min 0.6960
_exptl_absorpt_correction_type numerical
_exptl_absorpt_process_details face-indexed
_exptl_crystal_colour colorless
_exptl_crystal_density_diffrn 2.770
_exptl_crystal_density_method 'not measured'
_exptl_crystal_description block
_exptl_crystal_F_000 680
_exptl_crystal_size_max 0.18
_exptl_crystal_size_mid 0.14
_exptl_crystal_size_min 0.11
_refine_diff_density_max 1.608
_refine_diff_density_min -2.689
_refine_diff_density_rms 0.164
_refine_ls_extinction_coef 0.0061(11)
_refine_ls_extinction_expression Fc^*^=kFc[1+0.001xFc^2^\l^3^/sin(2\q)]^-1/4^
_refine_ls_extinction_method SHELXL
_refine_ls_goodness_of_fit_ref 0.925
_refine_ls_matrix_type full
_refine_ls_number_parameters 380
_refine_ls_number_reflns 2960
_refine_ls_number_restraints 0
_refine_ls_restrained_S_all 0.925
_refine_ls_R_factor_all 0.0643
_refine_ls_R_factor_gt 0.0561
_refine_ls_shift/su_max 0
_refine_ls_shift/su_mean 0
_refine_ls_structure_factor_coef Fsqd
_refine_ls_weighting_details 'calc w=1/[\s^2^(Fo^2^)+(0.0445P)^2^+15.0643P] where P=(Fo^2^+2Fc^2^)/3'
_refine_ls_weighting_scheme calc
_refine_ls_wR_factor_gt 0.1293
_refine_ls_wR_factor_ref 0.1361
_reflns_number_gt 2566
_reflns_number_total 2960
_reflns_threshold_expression >2sigma(I)
_cod_data_source_file c6nj04069a2.cif
_cod_data_source_block 123
_cod_depositor_comments
;
The following automatic conversions were performed:

'_symmetry_cell_setting' value 'Triclinic' changed to 'triclinic'
according to
/home/data/users/saulius/crontab/automatic-downloads/rss-feeds/RSC/lib/dictionaries/cif_core.dic
dictionary named 'cif_core.dic' version 2.4.2 from 2011-04-26.

Automatic conversion script
Id: cif_fix_values 4973 2017-02-22 13:04:09Z antanas 
;
_cod_original_sg_symbol_H-M P-1
_cod_database_code 7056282

loop_
_symmetry_equiv_pos_as_xyz
'x, y, z'
'-x, -y, -z'

loop_
_atom_site_label
_atom_site_type_symbol
_atom_site_fract_x
_atom_site_fract_y
_atom_site_fract_z
_atom_site_U_iso_or_equiv
_atom_site_adp_type
_atom_site_occupancy
_atom_site_symmetry_multiplicity
_atom_site_calc_flag
_atom_site_refinement_flags
Ca1 Ca 0.19317(17) 0.74537(10) -0.00137(9) 0.0061(3) Uani 1 1 d .
Ca2 Ca 0.44988(18) 0.62255(11) 0.40278(11) 0.0128(3) Uani 1 1 d .
Ca3 Ca 0.04658(18) 0.87798(11) 0.60161(10) 0.0127(3) Uani 1 1 d .
V1 V 0.35861(18) 0.46299(11) 0.06860(10) 0.0226(3) Uani 1 1 d .
V2 V -0.3150(2) 0.93816(17) 0.06553(12) 0.0559(6) Uani 1 1 d .
B1 B 0.1981(10) 0.8785(6) 0.3213(6) 0.0119(13) Uani 1 1 d .
B2 B 0.9164(10) 0.7602(6) 0.3459(6) 0.0108(13) Uani 1 1 d .
B3 B 0.2710(10) 0.5989(6) 0.6339(6) 0.0120(13) Uani 1 1 d .
B4 B -0.0706(10) 0.6612(6) 0.6753(6) 0.0113(13) Uani 1 1 d .
B5 B -0.4121(10) 0.7465(6) 0.6622(6) 0.0098(12) Uani 1 1 d .
B6 B -0.4730(10) 0.9437(6) 0.6307(6) 0.0111(13) Uani 1 1 d .
B7 B 0.0503(11) 0.2925(7) -0.1476(6) 0.0193(15) Uani 1 1 d .
B8 B -0.0161(10) 0.5636(6) 0.3818(6) 0.0114(13) Uani 1 1 d .
B9 B 0.4177(10) 1.1407(6) 0.6270(6) 0.0117(13) Uani 1 1 d .
B10 B -0.1850(11) 0.7976(6) -0.1446(6) 0.0156(14) Uani 1 1 d .
O1 O -0.1281(7) 0.8615(4) -0.0225(4) 0.0235(10) Uani 1 1 d .
O2 O -0.3671(7) 0.8120(4) -0.2110(4) 0.0171(9) Uani 1 1 d .
O3 O 0.1141(7) 0.8050(4) 0.1906(4) 0.0178(9) Uani 1 1 d .
O4 O 0.1077(7) 0.3625(5) -0.0257(4) 0.0279(11) Uani 1 1 d .
O5 O 0.7308(6) 0.7842(4) 0.3963(4) 0.0144(9) Uani 1 1 d .
O6 O 0.3809(6) 0.8184(4) 0.3620(4) 0.0148(9) Uani 1 1 d .
O7 O 0.0371(6) 0.8823(4) 0.3820(3) 0.0114(8) Uani 1 1 d .
O8 O 0.3675(6) 1.0232(4) 0.6271(4) 0.0138(9) Uani 1 1 d .
O9 O -0.2680(6) 0.9869(4) 0.6524(4) 0.0144(9) Uani 1 1 d .
O10 O -0.2221(6) 0.7220(4) 0.6190(3) 0.0104(8) Uani 1 1 d .
O11 O 0.1315(6) 0.6847(4) 0.6510(4) 0.0142(9) Uani 1 1 d .
O12 O 0.4618(6) 0.6165(4) 0.6129(4) 0.0132(9) Uani 1 1 d .
O13 O 0.1317(6) 0.4804(4) 0.3716(4) 0.0131(8) Uani 1 1 d .
O14 O 0.0491(6) 0.6876(4) 0.4074(4) 0.0144(9) Uani 1 1 d .
O15 O 0.7761(6) 0.5230(4) 0.3719(4) 0.0141(9) Uani 1 1 d .
O16 O -0.0427(6) 0.7176(4) -0.1933(4) 0.0150(9) Uani 1 1 d .
O17 O -0.5446(6) 0.8208(4) 0.6057(3) 0.0125(8) Uani 1 1 d .
O18 O 0.1451(7) 0.3193(4) -0.2195(4) 0.0217(10) Uani 1 1 d .
O19 O -0.3899(15) 0.8204(9) 0.1262(8) 0.026(2) Uani 0.50 1 d P
O20 O -0.1850(9) 1.0385(5) 0.1921(4) 0.0383(13) Uani 1 1 d .
O21 O -0.5984(14) 0.9273(9) -0.0030(8) 0.0213(19) Uani 0.50 1 d P
O22 O 0.4106(14) 0.5717(8) 0.0034(8) 0.022(2) Uani 0.50 1 d P
O23 O 0.3156(16) 0.5546(8) 0.2000(8) 0.024(2) Uani 0.50 1 d P
O24 O -0.5091(15) 0.8618(11) 0.0473(11) 0.037(3) Uani 0.50 1 d P
O25 O 0.5440(19) 0.3831(11) 0.0971(10) 0.046(3) Uani 0.50 1 d P
O26 O 0.409(2) 0.4632(14) 0.1944(10) 0.049(3) Uani 0.50 1 d P
O27 O 0.311(2) 0.6058(13) 0.0856(13) 0.056(4) Uani 0.50 1 d P

loop_
_atom_site_aniso_label
_atom_site_aniso_U_11
_atom_site_aniso_U_22
_atom_site_aniso_U_33
_atom_site_aniso_U_23
_atom_site_aniso_U_13
_atom_site_aniso_U_12
Ca1 0.0071(5) 0.0100(5) 0.0034(5) 0.0043(4) 0.0025(4) 0.0043(4)
Ca2 0.0107(6) 0.0125(6) 0.0168(6) 0.0070(5) 0.0050(5) 0.0017(4)
Ca3 0.0108(6) 0.0115(6) 0.0145(6) 0.0036(5) 0.0042(5) 0.0011(4)
V1 0.0205(6) 0.0264(6) 0.0170(6) 0.0066(5) 0.0036(4) -0.0078(5)
V2 0.0222(7) 0.0723(11) 0.0233(7) -0.0214(7) -0.0076(5) 0.0272(7)
B1 0.009(3) 0.009(3) 0.016(3) 0.005(3) 0.003(3) 0.002(2)
B2 0.007(3) 0.013(3) 0.014(3) 0.006(3) 0.005(2) 0.001(2)
B3 0.012(3) 0.013(3) 0.009(3) 0.005(3) 0.000(2) 0.000(3)
B4 0.011(3) 0.011(3) 0.015(3) 0.007(3) 0.008(3) 0.001(2)
B5 0.009(3) 0.009(3) 0.012(3) 0.005(2) 0.003(2) 0.002(2)
B6 0.011(3) 0.012(3) 0.011(3) 0.006(3) 0.003(2) 0.002(2)
B7 0.015(4) 0.021(4) 0.015(3) 0.002(3) 0.002(3) 0.000(3)
B8 0.010(3) 0.013(3) 0.012(3) 0.006(3) 0.002(2) 0.002(2)
B9 0.011(3) 0.011(3) 0.014(3) 0.005(3) 0.004(3) 0.002(2)
B10 0.018(4) 0.013(3) 0.016(3) 0.005(3) 0.007(3) -0.001(3)
O1 0.026(3) 0.027(2) 0.011(2) 0.0038(19) 0.0022(18) 0.013(2)
O2 0.014(2) 0.021(2) 0.013(2) 0.0039(18) 0.0034(17) 0.0081(17)
O3 0.019(2) 0.020(2) 0.013(2) 0.0047(18) 0.0065(17) -0.0035(18)
O4 0.023(3) 0.038(3) 0.014(2) 0.003(2) 0.0050(19) -0.010(2)
O5 0.011(2) 0.016(2) 0.023(2) 0.0134(18) 0.0086(17) 0.0058(16)
O6 0.011(2) 0.014(2) 0.026(2) 0.0132(18) 0.0069(17) 0.0030(16)
O7 0.010(2) 0.0091(19) 0.014(2) 0.0041(16) 0.0036(16) 0.0010(15)
O8 0.009(2) 0.011(2) 0.022(2) 0.0085(17) 0.0046(17) 0.0022(16)
O9 0.012(2) 0.012(2) 0.021(2) 0.0083(17) 0.0042(17) 0.0015(16)
O10 0.011(2) 0.0095(19) 0.013(2) 0.0064(16) 0.0053(16) 0.0039(15)
O11 0.010(2) 0.012(2) 0.024(2) 0.0079(18) 0.0080(17) 0.0030(16)
O12 0.010(2) 0.010(2) 0.020(2) 0.0059(17) 0.0056(16) 0.0018(16)
O13 0.011(2) 0.010(2) 0.020(2) 0.0068(17) 0.0050(16) 0.0010(16)
O14 0.010(2) 0.012(2) 0.022(2) 0.0089(18) 0.0043(17) 0.0029(16)
O15 0.010(2) 0.013(2) 0.023(2) 0.0109(18) 0.0060(17) 0.0031(16)
O16 0.016(2) 0.016(2) 0.012(2) 0.0058(17) 0.0026(17) 0.0052(17)
O17 0.010(2) 0.013(2) 0.015(2) 0.0064(17) 0.0024(16) 0.0014(16)
O18 0.019(2) 0.026(2) 0.016(2) 0.0052(19) 0.0044(18) -0.0107(19)
O19 0.026(5) 0.028(5) 0.025(5) 0.011(4) 0.008(4) 0.006(4)
O20 0.043(3) 0.039(3) 0.022(3) 0.000(2) 0.013(2) -0.005(3)
O21 0.015(4) 0.025(5) 0.020(5) 0.006(4) 0.006(4) 0.001(4)
O22 0.022(5) 0.020(5) 0.022(5) 0.005(4) 0.008(4) 0.003(4)
O23 0.037(6) 0.012(4) 0.014(4) 0.002(4) -0.006(4) -0.002(4)
O24 0.014(5) 0.047(7) 0.060(7) 0.035(6) 0.007(5) 0.001(5)
O25 0.042(7) 0.034(6) 0.036(6) -0.003(5) 0.000(5) 0.004(5)
O26 0.045(7) 0.070(9) 0.027(6) 0.020(6) 0.002(5) -0.012(7)
O27 0.060(9) 0.056(8) 0.071(9) 0.034(7) 0.039(8) 0.026(7)

loop_
_atom_type_symbol
_atom_type_description
_atom_type_scat_dispersion_real
_atom_type_scat_dispersion_imag
_atom_type_scat_source
Ca Ca 0.2262 0.3064 'International Tables Vol C Tables 4.2.6.8 and 6.1.1.4'
V V 0.3005 0.5294 'International Tables Vol C Tables 4.2.6.8 and 6.1.1.4'
B B 0.0013 0.0007 'International Tables Vol C Tables 4.2.6.8 and 6.1.1.4'
O O 0.0106 0.0060 'International Tables Vol C Tables 4.2.6.8 and 6.1.1.4'

loop_
_geom_angle_atom_site_label_1
_geom_angle_atom_site_label_2
_geom_angle_atom_site_label_3
_geom_angle
_geom_angle_site_symmetry_1
_geom_angle_site_symmetry_3
O24 Ca1 O27 98.6(5) 1_655 .
O24 Ca1 O22 85.8(4) 1_655 .
O27 Ca1 O22 31.0(4) . .
O24 Ca1 O3 102.5(3) 1_655 .
O27 Ca1 O3 67.5(3) . .
O22 Ca1 O3 97.7(2) . .
O24 Ca1 O25 68.5(4) 1_655 2_665
O27 Ca1 O25 69.7(4) . 2_665
O22 Ca1 O25 38.8(4) . 2_665
O3 Ca1 O25 134.1(3) . 2_665
O24 Ca1 O16 113.9(3) 1_655 .
O27 Ca1 O16 134.4(4) . .
O22 Ca1 O16 118.2(2) . .
O3 Ca1 O16 129.33(15) . .
O25 Ca1 O16 92.8(3) 2_665 .
O24 Ca1 O4 158.1(3) 1_655 2_565
O27 Ca1 O4 69.1(4) . 2_565
O22 Ca1 O4 90.9(2) . 2_565
O3 Ca1 O4 56.48(14) . 2_565
O25 Ca1 O4 120.1(3) 2_665 2_565
O16 Ca1 O4 86.64(15) . 2_565
O24 Ca1 O21 29.9(3) 1_655 1_655
O27 Ca1 O21 128.5(4) . 1_655
O22 Ca1 O21 112.1(3) . 1_655
O3 Ca1 O21 111.2(2) . 1_655
O25 Ca1 O21 83.5(4) 2_665 1_655
O16 Ca1 O21 88.3(2) . 1_655
O4 Ca1 O21 156.0(2) 2_565 1_655
O24 Ca1 O1 114.2(3) 1_655 .
O27 Ca1 O1 136.6(3) . .
O22 Ca1 O1 160.0(2) . .
O3 Ca1 O1 77.94(15) . .
O25 Ca1 O1 147.7(3) 2_665 .
O16 Ca1 O1 55.85(14) . .
O4 Ca1 O1 70.27(17) 2_565 .
O21 Ca1 O1 87.5(2) 1_655 .
O24 Ca1 O19 29.4(3) 1_655 1_655
O27 Ca1 O19 69.7(4) . 1_655
O22 Ca1 O19 63.6(3) . 1_655
O3 Ca1 O19 86.2(2) . 1_655
O25 Ca1 O19 64.0(3) 2_665 1_655
O16 Ca1 O19 140.4(2) . 1_655
O4 Ca1 O19 132.4(2) 2_565 1_655
O21 Ca1 O19 59.0(3) 1_655 1_655
O1 Ca1 O19 134.5(2) . 1_655
O24 Ca1 B7 130.2(3) 1_655 2_565
O27 Ca1 B7 63.1(3) . 2_565
O22 Ca1 B7 92.9(3) . 2_565
O3 Ca1 B7 28.30(17) . 2_565
O25 Ca1 B7 130.9(3) 2_665 2_565
O16 Ca1 B7 110.33(17) . 2_565
O4 Ca1 B7 28.30(17) 2_565 2_565
O21 Ca1 B7 137.4(2) 1_655 2_565
O1 Ca1 B7 73.93(19) . 2_565
O19 Ca1 B7 109.0(2) 1_655 2_565
O24 Ca1 B10 119.1(3) 1_655 .
O27 Ca1 B10 142.3(4) . .
O22 Ca1 B10 142.3(2) . .
O3 Ca1 B10 103.22(17) . .
O25 Ca1 B10 120.8(3) 2_665 .
O16 Ca1 B10 28.06(17) . .
O4 Ca1 B10 75.51(18) 2_565 .
O21 Ca1 B10 89.2(2) 1_655 .
O1 Ca1 B10 27.87(17) . .
O19 Ca1 B10 147.9(2) 1_655 .
B7 Ca1 B10 91.0(2) 2_565 .
O23 Ca2 O15 90.7(3) . .
O23 Ca2 O13 81.0(3) . .
O15 Ca2 O13 117.67(14) . .
O23 Ca2 O26 28.9(4) . .
O15 Ca2 O26 67.1(3) . .
O13 Ca2 O26 79.2(3) . .
O23 Ca2 O6 71.8(2) . .
O15 Ca2 O6 119.21(14) . .
O13 Ca2 O6 116.13(14) . .
O26 Ca2 O6 98.1(3) . .
O23 Ca2 O5 87.9(3) . .
O15 Ca2 O5 69.47(13) . .
O13 Ca2 O5 166.72(14) . .
O26 Ca2 O5 94.6(3) . .
O6 Ca2 O5 52.70(13) . .
O23 Ca2 O17 140.0(3) . 1_655
O15 Ca2 O17 120.51(14) . 1_655
O13 Ca2 O17 102.33(13) . 1_655
O26 Ca2 O17 168.8(3) . 1_655
O6 Ca2 O17 71.18(13) . 1_655
O5 Ca2 O17 81.51(13) . 1_655
O23 Ca2 O12 153.4(3) . .
O15 Ca2 O12 97.86(13) . .
O13 Ca2 O12 72.71(13) . .
O26 Ca2 O12 136.7(3) . .
O6 Ca2 O12 123.59(13) . .
O5 Ca2 O12 118.66(13) . .
O17 Ca2 O12 53.10(12) 1_655 .
O23 Ca2 O14 83.0(3) . .
O15 Ca2 O14 169.13(14) . .
O13 Ca2 O14 52.68(12) . .
O26 Ca2 O14 104.1(3) . .
O6 Ca2 O14 67.18(13) . .
O5 Ca2 O14 118.89(13) . .
O17 Ca2 O14 69.20(12) 1_655 .
O12 Ca2 O14 84.24(13) . .
O23 Ca2 O12 94.7(2) . 2_666
O15 Ca2 O12 52.42(12) . 2_666
O13 Ca2 O12 66.79(12) . 2_666
O26 Ca2 O12 67.4(3) . 2_666
O6 Ca2 O12 164.85(14) . 2_666
O5 Ca2 O12 121.83(13) . 2_666
O17 Ca2 O12 123.57(13) 1_655 2_666
O12 Ca2 O12 71.53(14) . 2_666
O14 Ca2 O12 119.10(12) . 2_666
O23 Ca2 O10 154.1(3) . 1_655
O15 Ca2 O10 69.40(13) . 1_655
O13 Ca2 O10 122.43(13) . 1_655
O26 Ca2 O10 136.5(3) . 1_655
O6 Ca2 O10 102.91(13) . 1_655
O5 Ca2 O10 69.99(12) . 1_655
O17 Ca2 O10 51.90(11) 1_655 1_655
O12 Ca2 O10 50.29(11) . 1_655
O14 Ca2 O10 119.08(12) . 1_655
O12 Ca2 O10 86.21(12) 2_666 1_655
O23 Ca2 B5 170.6(3) . 1_655
O15 Ca2 B5 96.64(16) . 1_655
O13 Ca2 B5 100.57(16) . 1_655
O26 Ca2 B5 160.5(4) . 1_655
O6 Ca2 B5 99.43(16) . 1_655
O5 Ca2 B5 89.19(16) . 1_655
O17 Ca2 B5 30.61(15) 1_655 1_655
O12 Ca2 B5 30.87(15) . 1_655
O14 Ca2 B5 90.62(16) . 1_655
O12 Ca2 B5 94.40(15) 2_666 1_655
O10 Ca2 B5 29.34(14) 1_655 1_655
O20 Ca3 O9 84.22(18) 2_576 .
O20 Ca3 O8 80.05(17) 2_576 .
O9 Ca3 O8 116.02(13) . .
O20 Ca3 O14 142.62(18) 2_576 .
O9 Ca3 O14 126.39(14) . .
O8 Ca3 O14 100.37(13) . .
O20 Ca3 O11 73.54(18) 2_576 .
O9 Ca3 O11 118.61(13) . .
O8 Ca3 O11 115.17(13) . .
O14 Ca3 O11 72.66(13) . .
O20 Ca3 O10 88.23(16) 2_576 .
O9 Ca3 O10 69.88(13) . .
O8 Ca3 O10 166.00(14) . .
O14 Ca3 O10 84.30(13) . .
O11 Ca3 O10 53.37(12) . .
O20 Ca3 O5 154.66(17) 2_576 1_455
O9 Ca3 O5 73.91(13) . 1_455
O8 Ca3 O5 120.88(13) . 1_455
O14 Ca3 O5 53.41(12) . 1_455
O11 Ca3 O5 105.67(13) . 1_455
O10 Ca3 O5 72.50(12) . 1_455
O20 Ca3 O7 90.64(17) 2_576 2_576
O9 Ca3 O7 53.06(12) . 2_576
O8 Ca3 O7 65.51(12) . 2_576
O14 Ca3 O7 123.93(13) . 2_576
O11 Ca3 O7 163.40(13) . 2_576
O10 Ca3 O7 122.71(12) . 2_576
O5 Ca3 O7 86.39(12) 1_455 2_576
O20 Ca3 O17 81.75(17) 2_576 1_655
O9 Ca3 O17 162.93(14) . 1_655
O8 Ca3 O17 51.84(12) . 1_655
O14 Ca3 O17 70.39(12) . 1_655
O11 Ca3 O17 66.29(12) . 1_655
O10 Ca3 O17 119.14(12) . 1_655
O5 Ca3 O17 121.78(13) 1_455 1_655
O7 Ca3 O17 117.30(12) 2_576 1_655
O20 Ca3 O7 150.25(17) 2_576 .
O9 Ca3 O7 102.79(13) . .
O8 Ca3 O7 70.85(12) . .
O14 Ca3 O7 52.67(12) . .
O11 Ca3 O7 124.42(13) . .
O10 Ca3 O7 121.43(12) . .
O5 Ca3 O7 50.79(12) 1_455 .
O7 Ca3 O7 72.03(13) 2_576 .
O17 Ca3 O7 85.03(12) 1_655 .
O20 Ca3 B2 173.7(2) 2_576 1_455
O9 Ca3 B2 102.04(16) . 1_455
O8 Ca3 B2 97.68(16) . 1_455
O14 Ca3 B2 31.74(15) . 1_455
O11 Ca3 B2 102.40(16) . 1_455
O10 Ca3 B2 93.17(16) . 1_455
O5 Ca3 B2 30.58(15) 1_455 1_455
O7 Ca3 B2 93.77(16) 2_576 1_455
O17 Ca3 B2 92.21(15) 1_655 1_455
O7 Ca3 B2 29.42(15) . 1_455
O20 Ca3 B6 77.98(18) 2_576 1_655
O9 Ca3 B6 140.23(16) . 1_655
O8 Ca3 B6 26.08(15) . 1_655
O14 Ca3 B6 86.51(15) . 1_655
O11 Ca3 B6 90.03(15) . 1_655
O10 Ca3 B6 143.34(15) . 1_655
O5 Ca3 B6 127.22(15) 1_455 1_655
O7 Ca3 B6 91.59(15) 2_576 1_655
O17 Ca3 B6 25.88(15) 1_655 1_655
O7 Ca3 B6 78.52(14) . 1_655
B2 Ca3 B6 97.37(17) 1_455 1_655
O26 V1 O25 63.7(7) . .
O26 V1 O23 43.7(6) . .
O25 V1 O23 105.3(5) . .
O26 V1 O27 107.0(7) . .
O25 V1 O27 142.3(7) . .
O23 V1 O27 65.6(6) . .
O26 V1 O4 110.4(5) . .
O25 V1 O4 113.5(4) . .
O23 V1 O4 106.6(4) . .
O27 V1 O4 104.0(6) . .
O26 V1 O22 137.6(6) . .
O25 V1 O22 117.4(6) . .
O23 V1 O22 106.4(4) . .
O27 V1 O22 43.6(5) . .
O4 V1 O22 107.0(3) . .
O26 V1 O22 114.0(6) . 2_665
O25 V1 O22 55.3(5) . 2_665
O23 V1 O22 138.6(4) . 2_665
O27 V1 O22 106.0(5) . 2_665
O4 V1 O22 114.6(3) . 2_665
O22 V1 O22 65.2(5) . 2_665
O26 V1 Ca2 26.5(5) . .
O25 V1 Ca2 84.0(4) . .
O23 V1 Ca2 21.5(3) . .
O27 V1 Ca2 80.5(5) . .
O4 V1 Ca2 119.84(15) . .
O22 V1 Ca2 114.3(3) . .
O22 V1 Ca2 121.5(3) 2_665 .
O24 V2 O20 122.5(5) . .
O24 V2 O21 42.6(5) . .
O20 V2 O21 127.0(4) . .
O24 V2 O1 118.5(5) . .
O20 V2 O1 108.6(3) . .
O21 V2 O1 122.3(3) . .
O24 V2 O19 45.3(5) . .
O20 V2 O19 92.9(4) . .
O21 V2 O19 87.3(4) . .
O1 V2 O19 105.7(3) . .
O24 V2 O21 106.6(5) . 2_475
O20 V2 O21 94.6(3) . 2_475
O21 V2 O21 64.1(5) . 2_475
O1 V2 O21 100.5(3) . 2_475
O19 V2 O21 148.8(4) . 2_475
O24 V2 Ca1 4.1(5) . 1_455
O20 V2 Ca1 126.3(2) . 1_455
O21 V2 Ca1 39.9(3) . 1_455
O1 V2 Ca1 116.45(16) . 1_455
O19 V2 Ca1 48.6(3) . 1_455
O21 V2 Ca1 104.1(2) 2_475 1_455
O7 B1 O6 111.4(5) . .
O7 B1 O3 111.3(5) . .
O6 B1 O3 108.2(5) . .
O7 B1 O9 107.2(5) . 2_576
O6 B1 O9 109.9(5) . 2_576
O3 B1 O9 108.8(5) . 2_576
O7 B1 Ca3 60.5(3) . 2_576
O6 B1 Ca3 144.0(4) . 2_576
O3 B1 Ca3 107.1(4) . 2_576
O9 B1 Ca3 50.9(3) 2_576 2_576
O18 B2 O7 115.3(5) 2_665 1_655
O18 B2 O5 111.7(5) 2_665 .
O7 B2 O5 108.3(5) 1_655 .
O18 B2 O14 108.6(5) 2_665 1_655
O7 B2 O14 107.7(5) 1_655 1_655
O5 B2 O14 104.7(4) . 1_655
O18 B2 Ca3 170.2(4) 2_665 1_655
O7 B2 Ca3 72.8(3) 1_655 1_655
O5 B2 Ca3 68.9(3) . 1_655
O14 B2 Ca3 62.4(3) 1_655 1_655
O11 B3 O12 124.7(5) . .
O11 B3 O15 121.2(5) . 2_666
O12 B3 O15 113.9(5) . 2_666
O11 B3 Ca2 172.5(4) . 2_666
O12 B3 Ca2 62.8(3) . 2_666
O15 B3 Ca2 51.3(3) 2_666 2_666
O10 B4 O11 106.1(5) . .
O10 B4 O16 111.6(5) . 1_556
O11 B4 O16 109.2(5) . 1_556
O10 B4 O13 112.9(5) . 2_566
O11 B4 O13 109.6(5) . 2_566
O16 B4 O13 107.4(5) 1_556 2_566
O10 B4 Ca3 55.2(3) . .
O11 B4 Ca3 54.3(3) . .
O16 B4 Ca3 109.3(3) 1_556 .
O13 B4 Ca3 143.2(4) 2_566 .
O2 B5 O10 113.3(5) 1_556 .
O2 B5 O17 110.1(5) 1_556 .
O10 B5 O17 109.6(5) . .
O2 B5 O12 112.8(5) 1_556 1_455
O10 B5 O12 105.1(4) . 1_455
O17 B5 O12 105.6(4) . 1_455
O2 B5 Ca2 173.6(4) 1_556 1_455
O10 B5 Ca2 72.7(3) . 1_455
O17 B5 Ca2 64.8(3) . 1_455
O12 B5 Ca2 66.3(3) 1_455 1_455
O9 B6 O17 124.4(5) . .
O9 B6 O8 121.2(5) . 1_455
O17 B6 O8 114.4(5) . 1_455
O9 B6 Ca3 172.9(4) . 1_455
O17 B6 Ca3 61.8(3) . 1_455
O8 B6 Ca3 53.0(3) 1_455 1_455
O18 B7 O4 122.2(6) . .
O18 B7 O3 122.6(6) . 2_565
O4 B7 O3 115.1(6) . 2_565
O18 B7 Ca1 172.9(5) . 2_565
O4 B7 Ca1 58.6(3) . 2_565
O3 B7 Ca1 57.0(3) 2_565 2_565
O13 B8 O14 117.7(5) . .
O13 B8 O15 120.1(5) . 1_455
O14 B8 O15 122.1(5) . 1_455
O13 B8 Ca2 53.4(3) . .
O14 B8 Ca2 64.4(3) . .
O15 B8 Ca2 173.4(4) 1_455 .
O6 B9 O5 115.4(5) 2_676 2_676
O6 B9 O8 120.8(5) 2_676 .
O5 B9 O8 123.5(5) 2_676 .
O6 B9 Ca2 55.4(3) 2_676 2_676
O5 B9 Ca2 60.0(3) 2_676 2_676
O8 B9 Ca2 172.1(4) . 2_676
O2 B10 O1 121.7(6) . .
O2 B10 O16 122.9(6) . .
O1 B10 O16 115.4(6) . .
O2 B10 Ca1 175.0(5) . .
O1 B10 Ca1 59.1(3) . .
O16 B10 Ca1 56.5(3) . .
B10 O1 V2 123.5(4) . .
B10 O1 Ca1 93.0(4) . .
V2 O1 Ca1 137.9(2) . .
B10 O2 B5 118.7(5) . 1_554
B7 O3 B1 118.8(5) 2_565 .
B7 O3 Ca1 94.7(4) 2_565 .
B1 O3 Ca1 144.5(4) . .
B7 O4 V1 128.0(4) . .
B7 O4 Ca1 93.1(4) . 2_565
V1 O4 Ca1 137.1(2) . 2_565
B9 O5 B2 123.2(5) 2_676 .
B9 O5 Ca2 93.3(3) 2_676 .
B2 O5 Ca2 130.5(3) . .
B9 O5 Ca3 120.9(4) 2_676 1_655
B2 O5 Ca3 80.5(3) . 1_655
Ca2 O5 Ca3 110.22(14) . 1_655
B9 O6 B1 122.2(5) 2_676 .
B9 O6 Ca2 98.6(3) 2_676 .
B1 O6 Ca2 138.7(3) . .
B1 O7 B2 115.1(4) . 1_455
B1 O7 Ca3 92.5(3) . 2_576
B2 O7 Ca3 137.0(3) 1_455 2_576
B1 O7 Ca3 132.9(3) . .
B2 O7 Ca3 77.8(3) 1_455 .
Ca3 O7 Ca3 107.97(13) 2_576 .
B6 O8 B9 118.7(5) 1_655 .
B6 O8 Ca3 100.9(3) 1_655 .
B9 O8 Ca3 140.1(4) . .
B6 O9 B1 122.3(5) . 2_576
B6 O9 Ca3 133.3(4) . .
B1 O9 Ca3 101.7(3) 2_576 .
B4 O10 B5 115.0(4) . .
B4 O10 Ca3 97.8(3) . .
B5 O10 Ca3 130.2(3) . .
B4 O10 Ca2 132.2(3) . 1_455
B5 O10 Ca2 78.0(3) . 1_455
Ca3 O10 Ca2 107.29(13) . 1_455
B3 O11 B4 122.3(5) . .
B3 O11 Ca3 137.3(4) . .
B4 O11 Ca3 98.1(3) . .
B3 O12 B5 123.0(5) . 1_655
B3 O12 Ca2 116.6(3) . .
B5 O12 Ca2 82.8(3) 1_655 .
B3 O12 Ca2 91.0(3) . 2_666
B5 O12 Ca2 135.5(3) 1_655 2_666
Ca2 O12 Ca2 108.47(14) . 2_666
B8 O13 B4 121.5(5) . 2_566
B8 O13 Ca2 100.6(3) . .
B4 O13 Ca2 136.4(3) 2_566 .
B8 O14 B2 121.0(5) . 1_455
B8 O14 Ca3 123.6(4) . .
B2 O14 Ca3 85.9(3) 1_455 .
B8 O14 Ca2 89.0(3) . .
B2 O14 Ca2 129.3(3) 1_455 .
Ca3 O14 Ca2 111.90(15) . .
B8 O15 B3 118.9(5) 1_655 2_666
B8 O15 Ca2 137.2(4) 1_655 .
B3 O15 Ca2 102.5(3) 2_666 .
B10 O16 B4 119.6(5) . 1_554
B10 O16 Ca1 95.4(4) . .
B4 O16 Ca1 144.7(4) 1_554 .
B6 O17 B5 120.3(5) . .
B6 O17 Ca2 123.0(3) . 1_455
B5 O17 Ca2 84.5(3) . 1_455
B6 O17 Ca3 92.4(3) . 1_455
B5 O17 Ca3 131.0(3) . 1_455
Ca2 O17 Ca3 108.51(14) 1_455 1_455
B7 O18 B2 119.7(5) . 2_665
O24 O19 V2 48.9(5) . .
O24 O19 Ca1 50.8(5) . 1_455
V2 O19 Ca1 99.7(4) . 1_455
V2 O20 Ca3 156.2(3) . 2_576
O24 O21 V2 52.2(6) . .
O24 O21 V2 167.4(8) . 2_475
V2 O21 V2 115.9(5) . 2_475
O24 O21 Ca1 60.0(6) . 1_455
V2 O21 Ca1 112.0(4) . 1_455
V2 O21 Ca1 132.2(4) 2_475 1_455
O27 O22 O25 139.4(10) . 2_665
O27 O22 V1 59.2(7) . .
O25 O22 V1 158.3(7) 2_665 .
O27 O22 V1 159.3(10) . 2_665
O25 O22 V1 52.5(5) 2_665 2_665
V1 O22 V1 114.8(5) . 2_665
O27 O22 Ca1 68.7(7) . .
O25 O22 Ca1 71.0(5) 2_665 .
V1 O22 Ca1 123.7(4) . .
V1 O22 Ca1 121.5(4) 2_665 .
O26 O23 V1 63.3(7) . .
O26 O23 O27 115.9(10) . .
V1 O23 O27 55.6(5) . .
O26 O23 Ca2 83.6(7) . .
V1 O23 Ca2 143.1(6) . .
O27 O23 Ca2 140.8(7) . .
O21 O24 O19 165.1(12) . .
O21 O24 V2 85.3(7) . .
O19 O24 V2 85.8(7) . .
O21 O24 Ca1 90.1(7) . 1_455
O19 O24 Ca1 99.7(7) . 1_455
V2 O24 Ca1 173.2(8) . 1_455
O22 O25 V1 72.2(6) 2_665 .
O22 O25 O26 123.3(9) 2_665 .
V1 O25 O26 57.2(6) . .
O22 O25 Ca1 70.2(5) 2_665 2_665
V1 O25 Ca1 139.2(7) . 2_665
O26 O25 Ca1 163.5(8) . 2_665
O23 O26 V1 73.0(8) . .
O23 O26 O25 128.4(11) . .
V1 O26 O25 59.1(6) . .
O23 O26 Ca2 67.5(7) . .
V1 O26 Ca2 137.2(8) . .
O25 O26 Ca2 143.3(8) . .
O22 O27 V1 77.2(8) . .
O22 O27 O23 131.1(11) . .
V1 O27 O23 58.8(5) . .
O22 O27 Ca1 80.3(8) . .
V1 O27 Ca1 148.5(8) . .
O23 O27 Ca1 148.4(8) . .

loop_
_geom_bond_atom_site_label_1
_geom_bond_atom_site_label_2
_geom_bond_distance
_geom_bond_site_symmetry_2
Ca1 O24 2.154(10) 1_655
Ca1 O27 2.333(13) .
Ca1 O22 2.469(9) .
Ca1 O3 2.435(4) .
Ca1 O25 2.482(12) 2_665
Ca1 O16 2.451(4) .
Ca1 O4 2.473(5) 2_565
Ca1 O21 2.488(9) 1_655
Ca1 O1 2.515(4) .
Ca1 O19 2.738(10) 1_655
Ca1 B7 2.894(8) 2_565
Ca1 B10 2.926(7) .
Ca2 O23 2.301(9) .
Ca2 O15 2.463(4) .
Ca2 O13 2.477(4) .
Ca2 O26 2.475(12) .
Ca2 O6 2.524(4) .
Ca2 O5 2.631(4) .
Ca2 O17 2.642(4) 1_655
Ca2 O12 2.683(4) .
Ca2 O14 2.734(4) .
Ca2 O12 2.743(4) 2_666
Ca2 O10 2.836(4) 1_655
Ca2 B5 2.906(6) 1_655
Ca3 O20 2.329(5) 2_576
Ca3 O9 2.492(4) .
Ca3 O8 2.535(4) .
Ca3 O14 2.544(4) .
Ca3 O11 2.571(4) .
Ca3 O10 2.600(4) .
Ca3 O5 2.709(4) 1_455
Ca3 O7 2.740(4) 2_576
Ca3 O17 2.747(4) 1_655
Ca3 O7 2.799(4) .
Ca3 B2 2.863(7) 1_455
Ca3 B6 3.116(7) 1_655
V1 O26 1.554(11) .
V1 O25 1.588(12) .
V1 O23 1.663(9) .
V1 O27 1.604(13) .
V1 O4 1.830(5) .
V1 O22 1.822(9) .
V1 O22 1.905(9) 2_665
V2 O24 1.448(10) .
V2 O20 1.567(5) .
V2 O21 1.827(9) .
V2 O1 1.837(5) .
V2 O19 1.916(10) .
V2 O21 2.034(10) 2_475
V2 Ca1 3.596(2) 1_455
B1 O7 1.433(8) .
B1 O6 1.477(7) .
B1 O3 1.480(8) .
B1 O9 1.481(7) 2_576
B1 Ca3 3.146(6) 2_576
B2 O18 1.437(8) 2_665
B2 O7 1.439(7) 1_655
B2 O5 1.477(7) .
B2 O14 1.510(7) 1_655
B2 Ca3 2.863(7) 1_655
B3 O11 1.334(8) .
B3 O12 1.363(8) .
B3 O15 1.396(8) 2_666
B3 Ca2 3.083(7) 2_666
B4 O10 1.437(8) .
B4 O11 1.469(7) .
B4 O16 1.487(7) 1_556
B4 O13 1.494(7) 2_566
B5 O2 1.425(7) 1_556
B5 O10 1.456(7) .
B5 O17 1.487(7) .
B5 O12 1.503(7) 1_455
B5 Ca2 2.906(6) 1_455
B6 O9 1.345(8) .
B6 O17 1.361(8) .
B6 O8 1.395(8) 1_455
B6 Ca3 3.116(7) 1_455
B7 O18 1.344(9) .
B7 O4 1.374(8) .
B7 O3 1.377(8) 2_565
B7 Ca1 2.894(8) 2_565
B8 O13 1.354(8) .
B8 O14 1.360(8) .
B8 O15 1.389(8) 1_455
B9 O6 1.347(8) 2_676
B9 O5 1.363(8) 2_676
B9 O8 1.384(8) .
B9 Ca2 3.033(7) 2_676
B10 O2 1.341(8) .
B10 O1 1.370(8) .
B10 O16 1.383(8) .
O2 B5 1.425(7) 1_554
O3 B7 1.377(8) 2_565
O4 Ca1 2.473(5) 2_565
O5 B9 1.363(8) 2_676
O5 Ca3 2.709(4) 1_655
O6 B9 1.347(8) 2_676
O7 B2 1.439(7) 1_455
O7 Ca3 2.740(4) 2_576
O8 B6 1.395(8) 1_655
O9 B1 1.481(7) 2_576
O10 Ca2 2.836(4) 1_455
O12 B5 1.503(7) 1_655
O12 Ca2 2.743(4) 2_666
O13 B4 1.494(7) 2_566
O14 B2 1.510(7) 1_455
O15 B8 1.389(8) 1_655
O15 B3 1.396(8) 2_666
O16 B4 1.487(7) 1_554
O17 Ca2 2.642(4) 1_455
O17 Ca3 2.747(4) 1_455
O18 B2 1.437(8) 2_665
O19 O24 1.365(14) .
O19 Ca1 2.738(10) 1_455
O20 Ca3 2.329(5) 2_576
O21 O24 1.241(14) .
O21 V2 2.034(10) 2_475
O21 Ca1 2.488(9) 1_455
O22 O27 1.288(15) .
O22 O25 1.645(16) 2_665
O22 V1 1.905(9) 2_665
O23 O26 1.203(16) .
O23 O27 1.772(16) .
O24 Ca1 2.154(10) 1_455
O25 O22 1.645(16) 2_665
O25 O26 1.659(17) .
O25 Ca1 2.482(12) 2_665
